data_7224474
loop_
_publ_author_name
'Mitsui, Chikahiko'
'Tanaka, Yuji'
'Tanaka, Shota'
'Yamagishi, Masakazu'
'Nakahara, Katsumasa'
'Yano, Masafumi'
'Sato, Hiroyasu'
'Yamano, Akihito'
'Matsui, Hiroyuki'
'Takeya, Jun'
'Okamoto, Toshihiro'

_publ_section_title
;
 High Performance Oxygen-bridged N-shaped Semiconductors with Stabilized
 Crystal Phase and Blue Luminescence
;
_journal_name_full 'RSC Adv.'
_journal_paper_doi 10.1039/C6RA00922K
_journal_year 2016
_chemical_formula_moiety 'C46 H54 O2'
_chemical_formula_sum 'C46 H54 O2'
_chemical_formula_weight 638.93
_space_group_IT_number 61
_symmetry_cell_setting orthorhombic
_symmetry_Int_Tables_number 61
_symmetry_space_group_name_Hall '-P 2ac 2ab'
_symmetry_space_group_name_H-M 'P b c a'
_atom_sites_solution_hydrogens geom
_atom_sites_solution_primary direct
_atom_sites_solution_secondary difmap
_audit_update_record
;
2015-05-10 deposited with the CCDC.
2016-03-02 downloaded from the CCDC.
;
_cell_angle_alpha 90.0000
_cell_angle_beta 90.0000
_cell_angle_gamma 90.0000
_cell_formula_units_Z 4
_cell_length_a 7.3950(5)
_cell_length_b 5.8775(4)
_cell_length_c 80.760(6)
_cell_measurement_reflns_used 5135
_cell_measurement_temperature 296
_cell_measurement_theta_max 68.24
_cell_measurement_theta_min 3.29
_cell_volume 3510.2(4)
_computing_cell_refinement 'RAPID AUTO'
_computing_data_collection 'RAPID AUTO (Rigaku, ????)'
_computing_data_reduction 'RAPID AUTO'
_computing_molecular_graphics 'CrystalStructure 4.0'
_computing_publication_material 'CrystalStructure 4.0 (Rigaku, 2010)'
_computing_structure_refinement 'SHELXL97 (Sheldrick, 2008)'
_computing_structure_solution 'Superflip (Palatinus, et al., 2007)'
_diffrn_ambient_temperature 296
_diffrn_detector_area_resol_mean 10.000
_diffrn_measured_fraction_theta_full 0.998
_diffrn_measured_fraction_theta_max 0.998
_diffrn_measurement_device_type 'Rigaku R-AXIS RAPID 191R'
_diffrn_measurement_method \w
_diffrn_radiation_type 'Cu K\a'
_diffrn_radiation_wavelength 1.54187
_diffrn_reflns_av_R_equivalents 0.1986
_diffrn_reflns_limit_h_max 8
_diffrn_reflns_limit_h_min -8
_diffrn_reflns_limit_k_max 7
_diffrn_reflns_limit_k_min -6
_diffrn_reflns_limit_l_max 96
_diffrn_reflns_limit_l_min -86
_diffrn_reflns_number 36598
_diffrn_reflns_theta_full 68.24
_diffrn_reflns_theta_max 68.24
_diffrn_standards_number 0
_exptl_absorpt_coefficient_mu 0.545
_exptl_absorpt_correction_T_max 0.997
_exptl_absorpt_correction_T_min 0.218
_exptl_absorpt_correction_type multi-scan
_exptl_absorpt_process_details 'ABSCOR (Rigaku, 1995)'
_exptl_crystal_colour colorless
_exptl_crystal_density_diffrn 1.209
_exptl_crystal_density_method 'not measured'
_exptl_crystal_description platelet
_exptl_crystal_F_000 1384.00
_exptl_crystal_size_max 0.523
_exptl_crystal_size_mid 0.302
_exptl_crystal_size_min 0.005
_refine_diff_density_max 0.270
_refine_diff_density_min -0.460
_refine_ls_extinction_method none
_refine_ls_goodness_of_fit_ref 1.060
_refine_ls_hydrogen_treatment constr
_refine_ls_number_parameters 217
_refine_ls_number_reflns 3204
_refine_ls_number_restraints 0
_refine_ls_R_factor_gt 0.1178
_refine_ls_shift/su_max 0.004
_refine_ls_structure_factor_coef Fsqd
_refine_ls_weighting_details 'w = 1/[\s^2^(Fo^2^)+(0.1394P)^2^+1.8513P] where P=(Fo^2^+2Fc^2^)/3'
_refine_ls_weighting_scheme calc
_refine_ls_wR_factor_ref 0.3051
_reflns_number_gt 1821
_reflns_number_total 3204
_reflns_threshold_expression F^2^>2.0\s(F^2^)
_cod_data_source_file c6ra00922k2.cif
_cod_data_source_block C10-DNBDF-NW
_cod_database_code 7224474

loop_
_symmetry_equiv_pos_site_id
_symmetry_equiv_pos_as_xyz
1 +X,+Y,+Z
2 1/2-X,1/2+Y,+Z
3 +X,1/2-Y,1/2+Z
4 1/2-X,-Y,1/2+Z
5 -X,-Y,-Z
6 1/2+X,1/2-Y,-Z
7 -X,1/2+Y,1/2-Z
8 1/2+X,+Y,1/2-Z

loop_
_atom_site_label
_atom_site_type_symbol
_atom_site_fract_x
_atom_site_fract_y
_atom_site_fract_z
_atom_site_U_iso_or_equiv
_atom_site_adp_type
_atom_site_occupancy
_atom_site_symmetry_multiplicity
_atom_site_calc_flag
_atom_site_refinement_flags
O1 O 0.8982(3) 0.7807(5) 0.97480(3) 0.0443(8) Uani 1.0 8 d .
C1 C 0.9113(5) 0.7137(8) 0.94508(4) 0.0448(10) Uani 1.0 8 d .
C2 C 0.9405(5) 0.6513(7) 0.96101(4) 0.0416(10) Uani 1.0 8 d .
C3 C 1.0188(5) 0.4391(8) 0.96556(4) 0.0416(10) Uani 1.0 8 d .
C4 C 1.0701(5) 0.2899(8) 0.95348(4) 0.0448(10) Uani 1.0 8 d .
C5 C 1.0422(5) 0.3477(8) 0.93665(4) 0.0419(10) Uani 1.0 8 d .
C6 C 1.0908(5) 0.1989(8) 0.92369(5) 0.0448(10) Uani 1.0 8 d .
C7 C 1.0588(5) 0.2523(8) 0.90751(5) 0.0494(11) Uani 1.0 8 d .
C8 C 0.9721(5) 0.4598(8) 0.90319(5) 0.0457(10) Uani 1.0 8 d .
C9 C 0.9274(5) 0.6073(8) 0.91546(4) 0.0456(10) Uani 1.0 8 d .
C10 C 0.9611(5) 0.5609(7) 0.93247(4) 0.0420(10) Uani 1.0 8 d .
C11 C 0.9246(6) 0.5042(8) 0.88531(5) 0.0540(12) Uani 1.0 8 d .
C12 C 1.0272(6) 0.6931(8) 0.87642(5) 0.0521(12) Uani 1.0 8 d .
C13 C 0.9613(6) 0.7246(8) 0.85873(5) 0.0529(12) Uani 1.0 8 d .
C14 C 1.0432(6) 0.9237(9) 0.84950(4) 0.0566(12) Uani 1.0 8 d .
C15 C 0.9682(6) 0.9516(9) 0.83212(5) 0.0574(12) Uani 1.0 8 d .
C16 C 1.0440(6) 1.1503(9) 0.82230(5) 0.0613(13) Uani 1.0 8 d .
C17 C 0.9645(6) 1.1714(9) 0.80507(5) 0.0617(13) Uani 1.0 8 d .
C18 C 1.0389(7) 1.3678(9) 0.79486(5) 0.0636(14) Uani 1.0 8 d .
C19 C 0.9598(8) 1.3861(11) 0.77784(5) 0.0796(17) Uani 1.0 8 d .
C20 C 1.0365(9) 1.5757(12) 0.76741(5) 0.094(2) Uani 1.0 8 d .
C21 C 1.0220(5) 0.4405(8) 0.98358(4) 0.0418(10) Uani 1.0 8 d .
C22 C 0.9456(5) 0.6478(7) 0.98834(4) 0.0427(10) Uani 1.0 8 d .
C23 C 0.9223(5) 0.7174(8) 1.00450(4) 0.0435(10) Uani 1.0 8 d .
H1 H 0.8597 0.8538 0.9426 0.0537 Uiso 1.0 8 calc R
H4 H 1.1228 0.1515 0.9563 0.0538 Uiso 1.0 8 calc R
H6 H 1.1460 0.0611 0.9262 0.0537 Uiso 1.0 8 calc R
H7 H 1.0940 0.1518 0.8992 0.0592 Uiso 1.0 8 calc R
H9 H 0.8726 0.7442 0.9126 0.0547 Uiso 1.0 8 calc R
H11A H 0.7967 0.5395 0.8848 0.0648 Uiso 1.0 8 calc R
H11B H 0.9432 0.3641 0.8792 0.0648 Uiso 1.0 8 calc R
H12A H 1.0119 0.8346 0.8824 0.0625 Uiso 1.0 8 calc R
H12B H 1.1551 0.6568 0.8763 0.0625 Uiso 1.0 8 calc R
H13A H 0.9869 0.5866 0.8526 0.0635 Uiso 1.0 8 calc R
H13B H 0.8310 0.7438 0.8589 0.0635 Uiso 1.0 8 calc R
H14A H 1.1731 0.9027 0.8488 0.0679 Uiso 1.0 8 calc R
H14B H 1.0207 1.0621 0.8557 0.0679 Uiso 1.0 8 calc R
H15A H 0.8381 0.9695 0.8329 0.0689 Uiso 1.0 8 calc R
H15B H 0.9915 0.8126 0.8260 0.0689 Uiso 1.0 8 calc R
H16A H 1.0208 1.2900 0.8283 0.0735 Uiso 1.0 8 calc R
H16B H 1.1740 1.1326 0.8214 0.0735 Uiso 1.0 8 calc R
H17A H 0.8345 1.1897 0.8061 0.0740 Uiso 1.0 8 calc R
H17B H 0.9865 1.0306 0.7991 0.0740 Uiso 1.0 8 calc R
H18A H 1.0162 1.5088 0.8007 0.0763 Uiso 1.0 8 calc R
H18B H 1.1689 1.3500 0.7939 0.0763 Uiso 1.0 8 calc R
H19A H 0.8303 1.4083 0.7789 0.0955 Uiso 1.0 8 calc R
H19B H 0.9791 1.2431 0.7721 0.0955 Uiso 1.0 8 calc R
H20A H 1.1644 1.5542 0.7661 0.1132 Uiso 1.0 8 calc R
H20B H 1.0140 1.7190 0.7727 0.1132 Uiso 1.0 8 calc R
H20C H 0.9798 1.5746 0.7567 0.1132 Uiso 1.0 8 calc R
H23 H 0.8735 0.8582 1.0073 0.0521 Uiso 1.0 8 calc R

loop_
_atom_site_aniso_label
_atom_site_aniso_U_11
_atom_site_aniso_U_22
_atom_site_aniso_U_33
_atom_site_aniso_U_12
_atom_site_aniso_U_13
_atom_site_aniso_U_23
O1 0.0423(15) 0.0404(18) 0.0501(16) 0.0078(12) -0.0001(11) 0.0018(13)
C1 0.035(2) 0.044(3) 0.055(3) -0.0012(19) -0.0014(15) 0.006(2)
C2 0.0338(19) 0.036(3) 0.055(3) -0.0015(18) 0.0005(16) -0.0028(19)
C3 0.0301(18) 0.042(3) 0.052(3) 0.0003(18) 0.0015(15) 0.0013(19)
C4 0.0359(19) 0.043(3) 0.055(3) 0.0004(19) 0.0005(16) 0.0044(19)
C5 0.0279(18) 0.042(3) 0.056(3) -0.0003(18) 0.0014(15) 0.0010(19)
C6 0.035(2) 0.038(3) 0.062(3) -0.0011(18) 0.0016(16) 0.001(2)
C7 0.041(2) 0.050(3) 0.057(3) -0.000(2) 0.0018(17) -0.005(2)
C8 0.036(2) 0.046(3) 0.056(3) -0.0079(19) 0.0007(16) 0.000(2)
C9 0.0359(19) 0.044(3) 0.057(3) -0.0064(19) 0.0004(16) 0.005(2)
C10 0.0283(18) 0.042(3) 0.056(3) -0.0018(18) 0.0032(14) 0.0025(19)
C11 0.051(3) 0.052(3) 0.059(3) -0.005(3) -0.0018(18) -0.001(3)
C12 0.046(3) 0.053(3) 0.058(3) -0.003(3) 0.0006(17) 0.001(2)
C13 0.049(3) 0.055(3) 0.055(3) -0.003(3) 0.0009(18) -0.003(2)
C14 0.051(3) 0.062(4) 0.057(3) -0.006(3) 0.0008(18) 0.002(3)
C15 0.053(3) 0.065(4) 0.054(3) -0.002(3) 0.0013(18) 0.000(3)
C16 0.059(3) 0.066(4) 0.059(3) 0.003(3) 0.002(2) -0.000(3)
C17 0.066(3) 0.064(4) 0.056(3) 0.001(3) 0.000(2) 0.001(3)
C18 0.068(3) 0.066(4) 0.057(3) 0.001(3) -0.000(2) 0.003(3)
C19 0.096(4) 0.087(5) 0.056(3) -0.005(4) 0.000(3) 0.009(3)
C20 0.114(5) 0.101(6) 0.067(4) -0.010(4) -0.001(3) 0.019(3)
C21 0.0331(19) 0.039(3) 0.053(3) 0.0017(18) -0.0013(15) 0.0010(19)
C22 0.039(2) 0.036(3) 0.053(3) 0.0033(18) -0.0004(16) 0.0020(19)
C23 0.038(2) 0.039(3) 0.054(3) 0.0033(18) 0.0011(16) -0.0040(19)

loop_
_atom_type_symbol
_atom_type_description
_atom_type_scat_dispersion_real
_atom_type_scat_dispersion_imag
_atom_type_scat_source
C C 0.0181 0.0091
;
International Tables for Crystallography
(1992, Vol. C, Tables 4.2.6.8 and 6.1.1.4)
;
H H 0.0000 0.0000
;
International Tables for Crystallography
(1992, Vol. C, Table 6.1.1.4)
;
O O 0.0492 0.0322
;
International Tables for Crystallography
(1992, Vol. C, Tables 4.2.6.8 and 6.1.1.4)
;

loop_
_geom_angle_atom_site_label_1
_geom_angle_atom_site_label_2
_geom_angle_atom_site_label_3
_geom_angle
_geom_angle_publ_flag
_geom_angle_site_symmetry_1
_geom_angle_site_symmetry_3
C2 O1 C22 105.5(3) yes . .
C2 C1 C10 118.2(4) yes . .
O1 C2 C1 125.4(4) yes . .
O1 C2 C3 111.5(3) yes . .
C1 C2 C3 123.2(4) yes . .
C2 C3 C4 119.4(4) yes . .
C2 C3 C21 105.0(4) yes . .
C4 C3 C21 135.5(4) yes . .
C3 C4 C5 119.4(4) yes . .
C4 C5 C6 121.8(4) yes . .
C4 C5 C10 119.9(4) yes . .
C6 C5 C10 118.4(4) yes . .
C5 C6 C7 121.6(4) yes . .
C6 C7 C8 120.7(4) yes . .
C7 C8 C9 118.6(4) yes . .
C7 C8 C11 119.2(4) yes . .
C9 C8 C11 122.1(4) yes . .
C8 C9 C10 122.7(4) yes . .
C1 C10 C5 119.9(3) yes . .
C1 C10 C9 122.1(4) yes . .
C5 C10 C9 118.0(4) yes . .
C8 C11 C12 117.5(4) yes . .
C11 C12 C13 111.8(4) yes . .
C12 C13 C14 115.4(4) yes . .
C13 C14 C15 113.1(4) yes . .
C14 C15 C16 115.5(4) yes . .
C15 C16 C17 113.5(4) yes . .
C16 C17 C18 114.8(4) yes . .
C17 C18 C19 114.3(5) yes . .
C18 C19 C20 114.8(5) yes . .
C3 C21 C22 105.9(4) yes . .
C3 C21 C23 133.6(4) yes . 5_767
C22 C21 C23 120.5(3) yes . 5_767
O1 C22 C21 112.1(3) yes . .
O1 C22 C23 123.2(4) yes . .
C21 C22 C23 124.7(4) yes . .
C21 C23 C22 114.7(4) yes 5_767 .
C2 C1 H1 120.898 no . .
C10 C1 H1 120.890 no . .
C3 C4 H4 120.336 no . .
C5 C4 H4 120.236 no . .
C5 C6 H6 119.177 no . .
C7 C6 H6 119.239 no . .
C6 C7 H7 119.650 no . .
C8 C7 H7 119.641 no . .
C8 C9 H9 118.665 no . .
C10 C9 H9 118.648 no . .
C8 C11 H11A 107.935 no . .
C8 C11 H11B 107.932 no . .
C12 C11 H11A 107.945 no . .
C12 C11 H11B 107.941 no . .
H11A C11 H11B 107.220 no . .
C11 C12 H12A 109.252 no . .
C11 C12 H12B 109.269 no . .
C13 C12 H12A 109.260 no . .
C13 C12 H12B 109.232 no . .
H12A C12 H12B 107.939 no . .
C12 C13 H13A 108.446 no . .
C12 C13 H13B 108.430 no . .
C14 C13 H13A 108.424 no . .
C14 C13 H13B 108.444 no . .
H13A C13 H13B 107.482 no . .
C13 C14 H14A 108.946 no . .
C13 C14 H14B 108.955 no . .
C15 C14 H14A 108.997 no . .
C15 C14 H14B 108.956 no . .
H14A C14 H14B 107.746 no . .
C14 C15 H15A 108.401 no . .
C14 C15 H15B 108.386 no . .
C16 C15 H15A 108.392 no . .
C16 C15 H15B 108.406 no . .
H15A C15 H15B 107.456 no . .
C15 C16 H16A 108.880 no . .
C15 C16 H16B 108.871 no . .
C17 C16 H16A 108.852 no . .
C17 C16 H16B 108.843 no . .
H16A C16 H16B 107.714 no . .
C16 C17 H17A 108.566 no . .
C16 C17 H17B 108.559 no . .
C18 C17 H17A 108.572 no . .
C18 C17 H17B 108.585 no . .
H17A C17 H17B 107.545 no . .
C17 C18 H18A 108.698 no . .
C17 C18 H18B 108.696 no . .
C19 C18 H18A 108.691 no . .
C19 C18 H18B 108.683 no . .
H18A C18 H18B 107.618 no . .
C18 C19 H19A 108.532 no . .
C18 C19 H19B 108.556 no . .
C20 C19 H19A 108.585 no . .
C20 C19 H19B 108.578 no . .
H19A C19 H19B 107.565 no . .
C19 C20 H20A 109.467 no . .
C19 C20 H20B 109.443 no . .
C19 C20 H20C 109.473 no . .
H20A C20 H20B 109.464 no . .
H20A C20 H20C 109.489 no . .
H20B C20 H20C 109.492 no . .
C21 C23 H23 122.649 no 5_767 .
C22 C23 H23 122.647 no . .

loop_
_geom_bond_atom_site_label_1
_geom_bond_atom_site_label_2
_geom_bond_distance
_geom_bond_publ_flag
_geom_bond_site_symmetry_2
O1 C2 1.384(5) yes .
O1 C22 1.389(5) yes .
C1 C2 1.355(5) yes .
C1 C10 1.407(6) yes .
C2 C3 1.424(6) yes .
C3 C4 1.365(6) yes .
C3 C21 1.456(5) yes .
C4 C5 1.416(5) yes .
C5 C6 1.411(6) yes .
C5 C10 1.430(6) yes .
C6 C7 1.365(6) yes .
C7 C8 1.421(6) yes .
C8 C9 1.358(6) yes .
C8 C11 1.509(6) yes .
C9 C10 1.422(5) yes .
C11 C12 1.524(7) yes .
C12 C13 1.521(6) yes .
C13 C14 1.514(7) yes .
C14 C15 1.518(6) yes .
C15 C16 1.519(7) yes .
C16 C17 1.516(6) yes .
C17 C18 1.522(7) yes .
C18 C19 1.498(6) yes .
C19 C20 1.507(8) yes .
C21 C22 1.397(6) yes .
C21 C23 1.399(6) yes 5_767
C22 C23 1.378(5) yes .
C1 H1 0.930 no .
C4 H4 0.930 no .
C6 H6 0.930 no .
C7 H7 0.930 no .
C9 H9 0.930 no .
C11 H11A 0.970 no .
C11 H11B 0.970 no .
C12 H12A 0.970 no .
C12 H12B 0.970 no .
C13 H13A 0.970 no .
C13 H13B 0.970 no .
C14 H14A 0.970 no .
C14 H14B 0.970 no .
C15 H15A 0.970 no .
C15 H15B 0.970 no .
C16 H16A 0.970 no .
C16 H16B 0.970 no .
C17 H17A 0.970 no .
C17 H17B 0.970 no .
C18 H18A 0.970 no .
C18 H18B 0.970 no .
C19 H19A 0.970 no .
C19 H19B 0.970 no .
C20 H20A 0.960 no .
C20 H20B 0.960 no .
C20 H20C 0.960 no .
C23 H23 0.930 no .

loop_
_geom_contact_atom_site_label_1
_geom_contact_atom_site_label_2
_geom_contact_distance
_geom_contact_publ_flag
_geom_contact_site_symmetry_2
O1 C4 3.592(5) no .
C1 C4 2.836(6) no .
C1 C21 3.594(5) no .
C1 C22 3.524(5) no .
C2 C5 2.761(6) no .
C2 C23 3.536(5) no .
C3 C10 2.799(5) no .
C4 C23 3.394(5) no 5_767
C5 C8 2.829(6) no .
C6 C9 2.768(6) no .
C7 C10 2.807(6) no .
C9 C12 3.277(6) no .
C21 C21 2.762(5) no 5_767
C22 C22 2.686(6) no 5_767
C23 C23 2.895(6) no 5_767
O1 C2 3.501(5) no 2_655
O1 C3 3.306(5) no 2_655
O1 C21 3.322(5) no 2_655
O1 C22 3.509(5) no 2_655
C1 C5 3.511(5) no 2_655
C1 C6 3.589(6) no 1_565
C1 C10 3.575(6) no 2_655
C2 O1 3.501(5) no 2_645
C3 O1 3.306(5) no 2_645
C5 C1 3.511(5) no 2_645
C5 C6 3.567(6) no 2_755
C6 C1 3.589(6) no 1_545
C6 C5 3.567(6) no 2_745
C6 C10 3.484(5) no 2_745
C10 C1 3.575(6) no 2_645
C10 C6 3.484(5) no 2_755
C21 O1 3.322(5) no 2_645
C22 O1 3.509(5) no 2_645
C23 C23 3.589(6) no 5_777
O1 H1 2.6550 no .
O1 H23 2.6669 no .
C1 H9 2.6423 no .
C2 H4 3.2552 no .
C3 H1 3.2833 no .
C3 H23 2.9163 no 5_767
C4 H6 2.6388 no .
C4 H23 3.3143 no 5_767
C5 H1 3.3010 no .
C5 H7 3.2574 no .
C5 H9 3.2815 no .
C6 H4 2.6565 no .
C7 H9 3.2292 no .
C7 H11A 3.1593 no .
C7 H11B 2.5285 no .
C7 H12B 3.5383 no .
C8 H6 3.2571 no .
C8 H12A 2.7829 no .
C8 H12B 2.8094 no .
C9 H1 2.6714 no .
C9 H7 3.2257 no .
C9 H11A 2.6909 no .
C9 H11B 3.2613 no .
C9 H12A 3.0466 no .
C9 H12B 3.5955 no .
C10 H4 3.3040 no .
C10 H6 3.2794 no .
C11 H7 2.6684 no .
C11 H9 2.6471 no .
C11 H13A 2.7264 no .
C11 H13B 2.6454 no .
C12 H9 3.1543 no .
C12 H14A 2.7638 no .
C12 H14B 2.7391 no .
C13 H11A 2.6618 no .
C13 H11B 2.6903 no .
C13 H15A 2.6944 no .
C13 H15B 2.7027 no .
C14 H12A 2.7220 no .
C14 H12B 2.7977 no .
C14 H16A 2.7541 no .
C14 H16B 2.7570 no .
C15 H13A 2.7115 no .
C15 H13B 2.6856 no .
C15 H17A 2.7144 no .
C15 H17B 2.7071 no .
C16 H14A 2.7617 no .
C16 H14B 2.7529 no .
C16 H18A 2.7412 no .
C16 H18B 2.7377 no .
C17 H15A 2.7066 no .
C17 H15B 2.7098 no .
C17 H19A 2.7215 no .
C17 H19B 2.6972 no .
C18 H16A 2.7447 no .
C18 H16B 2.7377 no .
C18 H20A 2.7281 no .
C18 H20B 2.7360 no .
C18 H20C 3.3400 no .
C19 H17A 2.7171 no .
C19 H17B 2.7136 no .
C20 H18A 2.7244 no .
C20 H18B 2.7002 no .
C21 H4 2.8819 no .
C21 H23 3.3001 no .
C22 H23 3.2803 no 5_767
C23 H4 3.2776 no 5_767
H1 H9 2.5025 no .
H4 H6 2.4887 no .
H4 H23 2.9460 no 5_767
H6 H7 2.2790 no .
H7 H11A 3.3749 no .
H7 H11B 2.3276 no .
H7 H12B 3.5279 no .
H9 H11A 2.6133 no .
H9 H11B 3.5437 no .
H9 H12A 2.6989 no .
H11A H12A 2.3614 no .
H11A H12B 2.8234 no .
H11A H13A 2.9682 no .
H11A H13B 2.4196 no .
H11B H12A 2.8237 no .
H11B H12B 2.3391 no .
H11B H13A 2.5362 no .
H11B H13B 2.8883 no .
H12A H13A 2.8245 no .
H12A H13B 2.3831 no .
H12A H14A 2.9908 no .
H12A H14B 2.5409 no .
H12B H13A 2.3205 no .
H12B H13B 2.8233 no .
H12B H14A 2.6490 no .
H12B H14B 3.0702 no .
H13A H14A 2.3321 no .
H13A H14B 2.8175 no .
H13A H15A 2.9679 no .
H13A H15B 2.5248 no .
H13B H14A 2.8172 no .
H13B H14B 2.3529 no .
H13B H15A 2.4884 no .
H13B H15B 2.9410 no .
H14A H15A 2.8206 no .
H14A H15B 2.3428 no .
H14A H16A 3.0325 no .
H14A H16B 2.5977 no .
H14B H15A 2.3493 no .
H14B H15B 2.8202 no .
H14B H16A 2.5852 no .
H14B H16B 3.0239 no .
H15A H16A 2.3471 no .
H15A H16B 2.8202 no .
H15A H17A 2.5239 no .
H15A H17B 2.9596 no .
H15B H16A 2.8202 no .
H15B H16B 2.3447 no .
H15B H17A 2.9755 no .
H15B H17B 2.5195 no .
H16A H17A 2.3414 no .
H16A H17B 2.8188 no .
H16A H18A 2.5729 no .
H16A H18B 3.0099 no .
H16B H17A 2.8191 no .
H16B H17B 2.3468 no .
H16B H18A 3.0046 no .
H16B H18B 2.5617 no .
H17A H18A 2.3470 no .
H17A H18B 2.8223 no .
H17A H19A 2.5452 no .
H17A H19B 2.9589 no .
H17B H18A 2.8222 no .
H17B H18B 2.3499 no .
H17B H19A 2.9912 no .
H17B H19B 2.5156 no .
H18A H19A 2.3160 no .
H18A H19B 2.8036 no .
H18A H20A 3.0133 no .
H18A H20B 2.5767 no .
H18A H20C 3.5861 no .
H18B H19A 2.8036 no .
H18B H19B 2.3361 no .
H18B H20A 2.5426 no .
H18B H20B 2.9885 no .
H18B H20C 3.5649 no .
H19A H20A 2.8094 no .
H19A H20B 2.3287 no .
H19A H20C 2.3173 no .
H19B H20A 2.3353 no .
H19B H20B 2.8091 no .
H19B H20C 2.3107 no .
O1 H4 3.1223 no 1_565
O1 H23 3.0748 no 5_777
C1 H1 2.9208 no 2_645
C1 H4 3.1441 no 1_565
C1 H4 3.5807 no 2_755
C1 H6 3.0817 no 1_565
C2 H1 3.1948 no 2_645
C2 H4 3.2569 no 1_565
C2 H4 3.2520 no 2_755
C3 H1 3.3969 no 2_645
C3 H4 3.0238 no 2_755
C4 H1 3.1259 no 1_545
C4 H1 3.3196 no 2_645
C4 H4 3.1184 no 2_755
C4 H6 3.4333 no 2_755
C5 H1 3.2369 no 1_545
C5 H1 3.0101 no 2_645
C5 H4 3.4400 no 2_755
C5 H6 2.7559 no 2_755
C6 H1 3.0587 no 1_545
C6 H6 2.8918 no 2_755
C6 H9 3.2471 no 1_545
C6 H9 3.5511 no 2_645
C7 H6 3.2171 no 2_755
C7 H7 3.5436 no 2_755
C7 H9 3.3140 no 1_545
C7 H9 3.2166 no 2_645
C7 H11A 3.4420 no 2_645
C7 H12A 3.2005 no 1_545
C7 H12B 3.3389 no 2_745
C8 H6 3.4342 no 2_755
C8 H7 3.4163 no 2_755
C8 H9 2.9468 no 2_645
C8 H11A 3.5027 no 2_645
C9 H1 3.3932 no 2_645
C9 H6 3.2381 no 1_565
C9 H6 3.2836 no 2_755
C9 H9 3.0866 no 2_645
C10 H1 2.7876 no 2_645
C10 H6 3.2810 no 1_565
C10 H6 2.9488 no 2_755
C10 H9 3.4813 no 2_645
C11 H9 3.4689 no 2_645
C11 H11A 3.1845 no 2_645
C11 H11A 3.5466 no 2_655
C11 H11B 3.4812 no 2_655
C11 H12A 3.3864 no 2_645
C11 H13B 3.2329 no 2_645
C12 H7 3.3015 no 1_565
C12 H7 3.3612 no 2_755
C12 H11A 3.2144 no 2_655
C12 H12B 3.5979 no 2_755
C12 H14A 3.5754 no 2_745
C13 H11A 3.3884 no 2_655
C13 H11B 3.5139 no 2_655
C13 H13B 3.5578 no 2_645
C13 H14A 3.3953 no 2_745
C13 H15A 3.3920 no 2_645
C13 H16A 3.5702 no 1_545
C14 H12B 3.3962 no 2_755
C14 H13B 3.4317 no 2_655
C14 H14A 3.5115 no 2_755
C14 H16B 3.5296 no 2_745
C15 H13B 3.5406 no 2_655
C15 H16B 3.3568 no 2_745
C15 H17A 3.4371 no 2_645
C16 H13A 3.5683 no 1_565
C16 H14A 3.3432 no 2_755
C16 H15A 3.4972 no 2_655
C16 H15B 3.5778 no 2_755
C16 H16B 3.5204 no 2_755
C16 H18B 3.5902 no 2_745
C17 H17A 3.5931 no 2_645
C17 H18B 3.4259 no 2_745
C17 H19A 3.4098 no 2_645
C18 H16B 3.3940 no 2_755
C18 H17A 3.4671 no 2_655
C18 H18B 3.5652 no 2_755
C19 H19A 3.5352 no 2_645
C19 H20A 3.5239 no 2_745
C19 H20C 3.3679 no 7_746
C20 H18B 3.4527 no 2_755
C20 H19A 3.4690 no 2_655
C20 H19B 3.3419 no 7_756
C20 H20A 3.5797 no 2_755
C20 H20C 3.5336 no 7_746
C20 H20C 3.5228 no 7_756
C21 H23 3.5275 no 2_645
C21 H23 2.9505 no 6_567
C22 H23 3.2861 no 2_645
C22 H23 3.2169 no 5_777
C22 H23 3.1846 no 6_567
C23 H23 3.0484 no 2_645
C23 H23 3.0667 no 5_777
C23 H23 3.4972 no 6_567
H1 C1 2.9208 no 2_655
H1 C2 3.1948 no 2_655
H1 C3 3.3969 no 2_655
H1 C4 3.1259 no 1_565
H1 C4 3.3196 no 2_655
H1 C5 3.2369 no 1_565
H1 C5 3.0101 no 2_655
H1 C6 3.0587 no 1_565
H1 C9 3.3932 no 2_655
H1 C10 2.7876 no 2_655
H1 H1 3.3566 no 2_645
H1 H1 3.3566 no 2_655
H1 H4 2.8421 no 1_565
H1 H6 2.7756 no 1_565
H4 O1 3.1223 no 1_545
H4 C1 3.1441 no 1_545
H4 C1 3.5807 no 2_745
H4 C2 3.2569 no 1_545
H4 C2 3.2520 no 2_745
H4 C3 3.0238 no 2_745
H4 C4 3.1184 no 2_745
H4 C5 3.4400 no 2_745
H4 H1 2.8421 no 1_545
H4 H4 3.4890 no 2_745
H4 H4 3.4890 no 2_755
H6 C1 3.0817 no 1_545
H6 C4 3.4333 no 2_745
H6 C5 2.7559 no 2_745
H6 C6 2.8918 no 2_745
H6 C7 3.2171 no 2_745
H6 C8 3.4342 no 2_745
H6 C9 3.2381 no 1_545
H6 C9 3.2836 no 2_745
H6 C10 3.2810 no 1_545
H6 C10 2.9488 no 2_745
H6 H1 2.7756 no 1_545
H6 H6 3.3169 no 2_745
H6 H6 3.3169 no 2_755
H6 H9 2.9607 no 1_545
H7 C7 3.5436 no 2_745
H7 C8 3.4163 no 2_745
H7 C12 3.3015 no 1_545
H7 C12 3.3612 no 2_745
H7 H9 3.0969 no 1_545
H7 H11A 3.1850 no 2_645
H7 H12A 2.3829 no 1_545
H7 H12A 3.3889 no 2_745
H7 H12B 3.4780 no 1_545
H7 H12B 2.6215 no 2_745
H7 H14B 3.5943 no 1_545
H9 C6 3.2471 no 1_565
H9 C6 3.5511 no 2_655
H9 C7 3.3140 no 1_565
H9 C7 3.2166 no 2_655
H9 C8 2.9468 no 2_655
H9 C9 3.0866 no 2_655
H9 C10 3.4813 no 2_655
H9 C11 3.4689 no 2_655
H9 H6 2.9607 no 1_565
H9 H7 3.0969 no 1_565
H9 H9 3.4528 no 2_645
H9 H9 3.4528 no 2_655
H9 H11A 3.1053 no 2_655
H11A C7 3.4420 no 2_655
H11A C8 3.5027 no 2_655
H11A C11 3.5466 no 2_645
H11A C11 3.1845 no 2_655
H11A C12 3.2144 no 2_645
H11A C13 3.3884 no 2_645
H11A H7 3.1850 no 2_655
H11A H9 3.1053 no 2_645
H11A H11A 3.0187 no 2_645
H11A H11A 3.0187 no 2_655
H11A H11B 2.6437 no 2_655
H11A H12A 2.5866 no 2_645
H11A H13B 2.8740 no 2_645
H11A H14B 3.3209 no 2_645
H11B C11 3.4812 no 2_645
H11B C13 3.5139 no 2_645
H11B H11A 2.6437 no 2_645
H11B H12A 3.1645 no 1_545
H11B H12A 3.3799 no 2_645
H11B H12B 3.2190 no 2_745
H11B H13B 2.6992 no 2_645
H11B H14B 2.6598 no 1_545
H12A C7 3.2005 no 1_565
H12A C11 3.3864 no 2_655
H12A H7 2.3829 no 1_565
H12A H7 3.3889 no 2_755
H12A H11A 2.5866 no 2_655
H12A H11B 3.1645 no 1_565
H12A H11B 3.3799 no 2_655
H12A H12B 3.1461 no 2_755
H12B C7 3.3389 no 2_755
H12B C12 3.5979 no 2_745
H12B C14 3.3962 no 2_745
H12B H7 3.4780 no 1_565
H12B H7 2.6215 no 2_755
H12B H11B 3.2190 no 2_755
H12B H12A 3.1461 no 2_745
H12B H12B 3.2564 no 2_745
H12B H12B 3.2564 no 2_755
H12B H14A 2.9588 no 2_745
H12B H14B 2.9698 no 2_745
H13A C16 3.5683 no 1_545
H13A H13B 3.1386 no 2_645
H13A H14A 2.7531 no 2_745
H13A H14B 3.1029 no 1_545
H13A H15A 2.9632 no 2_645
H13A H16A 2.6337 no 1_545
H13A H16B 3.5651 no 2_745
H13B C11 3.2329 no 2_655
H13B C13 3.5578 no 2_655
H13B C14 3.4317 no 2_645
H13B C15 3.5406 no 2_645
H13B H11A 2.8740 no 2_655
H13B H11B 2.6992 no 2_655
H13B H13A 3.1386 no 2_655
H13B H13B 3.1735 no 2_645
H13B H13B 3.1735 no 2_655
H13B H14B 2.8232 no 2_645
H13B H15A 2.9310 no 2_645
H13B H16A 3.5988 no 2_645
H14A C12 3.5754 no 2_755
H14A C13 3.3953 no 2_755
H14A C14 3.5115 no 2_745
H14A C16 3.3432 no 2_745
H14A H12B 2.9588 no 2_755
H14A H13A 2.7531 no 2_755
H14A H14A 3.1512 no 2_745
H14A H14A 3.1512 no 2_755
H14A H14B 3.0730 no 2_745
H14A H16A 2.8828 no 2_745
H14A H16B 2.9530 no 2_745
H14B H7 3.5943 no 1_565
H14B H11A 3.3209 no 2_655
H14B H11B 2.6598 no 1_565
H14B H12B 2.9698 no 2_755
H14B H13A 3.1029 no 1_565
H14B H13B 2.8232 no 2_655
H14B H14A 3.0730 no 2_755
H15A C13 3.3920 no 2_655
H15A C16 3.4972 no 2_645
H15A H13A 2.9632 no 2_655
H15A H13B 2.9310 no 2_655
H15A H15A 3.2144 no 2_645
H15A H15A 3.2144 no 2_655
H15A H15B 3.2118 no 2_655
H15A H16A 2.8791 no 2_645
H15A H17A 3.0048 no 2_645
H15B C16 3.5778 no 2_745
H15B H15A 3.2118 no 2_645
H15B H16A 3.0852 no 1_545
H15B H16B 2.7162 no 2_745
H15B H17A 2.9884 no 2_645
H15B H18A 2.7173 no 1_545
H16A C13 3.5702 no 1_565
H16A H13A 2.6337 no 1_565
H16A H13B 3.5988 no 2_655
H16A H14A 2.8828 no 2_755
H16A H15A 2.8791 no 2_655
H16A H15B 3.0852 no 1_565
H16A H16B 3.0767 no 2_755
H16B C14 3.5296 no 2_755
H16B C15 3.3568 no 2_755
H16B C16 3.5204 no 2_745
H16B C18 3.3940 no 2_745
H16B H13A 3.5651 no 2_755
H16B H14A 2.9530 no 2_755
H16B H15B 2.7162 no 2_755
H16B H16A 3.0767 no 2_745
H16B H16B 3.1464 no 2_745
H16B H16B 3.1464 no 2_755
H16B H18A 2.9251 no 2_745
H16B H18B 3.0065 no 2_745
H17A C15 3.4371 no 2_655
H17A C17 3.5931 no 2_655
H17A C18 3.4671 no 2_645
H17A H15A 3.0048 no 2_655
H17A H15B 2.9884 no 2_655
H17A H17A 3.1936 no 2_645
H17A H17A 3.1936 no 2_655
H17A H17B 3.1565 no 2_655
H17A H18A 2.8358 no 2_645
H17A H19A 3.0077 no 2_645
H17B H17A 3.1565 no 2_645
H17B H18A 3.0774 no 1_545
H17B H18B 2.7931 no 2_745
H17B H19A 2.9482 no 2_645
H17B H20B 2.8182 no 1_545
H18A H15B 2.7173 no 1_565
H18A H16B 2.9251 no 2_755
H18A H17A 2.8358 no 2_655
H18A H17B 3.0774 no 1_565
H18A H18B 3.1225 no 2_755
H18B C16 3.5902 no 2_755
H18B C17 3.4259 no 2_755
H18B C18 3.5652 no 2_745
H18B C20 3.4527 no 2_745
H18B H16B 3.0065 no 2_755
H18B H17B 2.7931 no 2_755
H18B H18A 3.1225 no 2_745
H18B H18B 3.1743 no 2_745
H18B H18B 3.1743 no 2_755
H18B H20A 3.0926 no 2_745
H18B H20B 3.0015 no 2_745
H19A C17 3.4098 no 2_655
H19A C19 3.5352 no 2_655
H19A C20 3.4690 no 2_645
H19A H17A 3.0077 no 2_655
H19A H17B 2.9482 no 2_655
H19A H19A 3.1698 no 2_645
H19A H19A 3.1698 no 2_655
H19A H19B 3.0668 no 2_655
H19A H20B 2.8227 no 2_645
H19A H20C 3.5073 no 2_645
H19B C20 3.3419 no 7_746
H19B H19A 3.0668 no 2_645
H19B H20A 2.9006 no 2_745
H19B H20A 3.4499 no 7_746
H19B H20B 3.0920 no 1_545
H19B H20C 2.5485 no 7_746
H20A C19 3.5239 no 2_755
H20A C20 3.5797 no 2_745
H20A H18B 3.0926 no 2_755
H20A H19B 2.9006 no 2_755
H20A H19B 3.4499 no 7_756
H20A H20A 3.1997 no 2_745
H20A H20A 3.1997 no 2_755
H20A H20B 3.1338 no 2_745
H20A H20C 3.5347 no 7_746
H20A H20C 2.9767 no 8_556
H20B H17B 2.8182 no 1_565
H20B H18B 3.0015 no 2_755
H20B H19A 2.8227 no 2_655
H20B H19B 3.0920 no 1_565
H20B H20A 3.1338 no 2_755
H20B H20C 3.1671 no 7_756
H20C C19 3.3679 no 7_756
H20C C20 3.5228 no 7_746
H20C C20 3.5336 no 7_756
H20C H19A 3.5073 no 2_655
H20C H19B 2.5485 no 7_756
H20C H20A 3.5347 no 7_756
H20C H20A 2.9767 no 8_456
H20C H20B 3.1671 no 7_746
H20C H20C 3.1470 no 7_746
H20C H20C 3.1470 no 7_756
H23 O1 3.0748 no 5_777
H23 C21 3.5275 no 2_655
H23 C21 2.9505 no 6_467
H23 C22 3.2861 no 2_655
H23 C22 3.2169 no 5_777
H23 C22 3.1846 no 6_467
H23 C23 3.0484 no 2_655
H23 C23 3.0667 no 5_777
H23 C23 3.4972 no 6_467
H23 H23 3.4601 no 2_645
H23 H23 3.4601 no 2_655
H23 H23 2.7668 no 5_777

loop_
_geom_torsion_atom_site_label_1
_geom_torsion_atom_site_label_2
_geom_torsion_atom_site_label_3
_geom_torsion_atom_site_label_4
_geom_torsion
_geom_torsion_publ_flag
_geom_torsion_site_symmetry_1
_geom_torsion_site_symmetry_3
_geom_torsion_site_symmetry_4
C2 O1 C22 C21 1.9(4) no . . .
C2 O1 C22 C23 -179.4(3) no . . .
C22 O1 C2 C1 178.0(3) no . . .
C22 O1 C2 C3 -1.5(4) no . . .
C2 C1 C10 C5 -0.8(5) no . . .
C2 C1 C10 C9 176.9(3) no . . .
C10 C1 C2 O1 -179.5(3) no . . .
C10 C1 C2 C3 -0.0(6) no . . .
O1 C2 C3 C4 -179.6(3) no . . .
O1 C2 C3 C21 0.6(4) no . . .
C1 C2 C3 C4 0.9(6) no . . .
C1 C2 C3 C21 -178.9(3) no . . .
C2 C3 C4 C5 -0.8(5) no . . .
C2 C3 C21 C22 0.5(4) no . . .
C2 C3 C21 C23 178.4(4) no . . 5_767
C4 C3 C21 C22 -179.2(4) no . . .
C4 C3 C21 C23 -1.3(7) no . . 5_767
C21 C3 C4 C5 178.8(4) no . . .
C3 C4 C5 C6 -179.3(3) no . . .
C3 C4 C5 C10 0.0(5) no . . .
C4 C5 C6 C7 178.0(3) no . . .
C4 C5 C10 C1 0.8(5) no . . .
C4 C5 C10 C9 -176.9(3) no . . .
C6 C5 C10 C1 -179.9(3) no . . .
C6 C5 C10 C9 2.4(5) no . . .
C10 C5 C6 C7 -1.3(5) no . . .
C5 C6 C7 C8 -1.0(6) no . . .
C6 C7 C8 C9 2.2(6) no . . .
C6 C7 C8 C11 -174.9(3) no . . .
C7 C8 C9 C10 -1.1(6) no . . .
C7 C8 C11 C12 -112.1(4) no . . .
C9 C8 C11 C12 71.0(5) no . . .
C11 C8 C9 C10 175.9(3) no . . .
C8 C9 C10 C1 -178.9(3) no . . .
C8 C9 C10 C5 -1.2(6) no . . .
C8 C11 C12 C13 -178.0(3) no . . .
C11 C12 C13 C14 174.4(3) no . . .
C12 C13 C14 C15 -178.2(3) no . . .
C13 C14 C15 C16 179.4(4) no . . .
C14 C15 C16 C17 -179.8(4) no . . .
C15 C16 C17 C18 -179.5(4) no . . .
C16 C17 C18 C19 179.7(4) no . . .
C17 C18 C19 C20 -178.2(4) no . . .
C3 C21 C22 O1 -1.5(4) no . . .
C3 C21 C22 C23 179.8(3) no . . .
C3 C21 C23 C22 -179.1(4) no . 5_767 5_767
C22 C21 C23 C22 -1.5(5) no . 5_767 5_767
C23 C21 C22 O1 -179.7(3) no 5_767 . .
C23 C21 C22 C23 1.6(6) no 5_767 . .
O1 C22 C23 C21 179.9(3) no . . 5_767
C21 C22 C23 C21 -1.5(6) no . . 5_767
